data_7704023
loop_
_publ_author_name
'Gayen, Firdaus Rahaman'
'Ali, Abdul Aziz'
'Bora, Debashree'
'Roy, Saptarshi'
'Saha, Supriya'
'Saikia, Lakshi'
'Goswamee, Rajib Lochan'
'Saha, Biswajit'

_publ_section_title
;
 A ferrocene functionalized Schiff base containing Cu(ii) complex:
 synthesis, characterization and parts-per-million level catalysis for
 azide alkyne cycloaddition.
;
_journal_issue 20
_journal_name_full 'Dalton transactions (Cambridge, England : 2003)'
_journal_page_first 6578
_journal_page_last 6586
_journal_paper_doi 10.1039/d0dt00915f
_journal_volume 49
_journal_year 2020
_chemical_formula_moiety 'C54 H40 Cu Fe2 N2 O2'
_chemical_formula_sum 'C54 H40 Cu Fe2 N2 O2'
_chemical_formula_weight 924.12
_chemical_name_common 3sep
_space_group_crystal_system monoclinic
_space_group_IT_number 14
_space_group_name_Hall '-P 2yn'
_space_group_name_H-M_alt 'P 1 21/n 1'
_atom_sites_solution_hydrogens geom
_audit_creation_method SHELXL-2018/3
_audit_update_record
;
2020-04-06 deposited with the CCDC.	2020-04-08 downloaded from the CCDC.
;
_cell_angle_alpha 90
_cell_angle_beta 94.3030(10)
_cell_angle_gamma 90
_cell_formula_units_Z 2
_cell_length_a 10.0021(4)
_cell_length_b 12.9594(5)
_cell_length_c 15.1607(5)
_cell_measurement_reflns_used 4859
_cell_measurement_temperature 173(2)
_cell_measurement_theta_max 28.285
_cell_measurement_theta_min 2.529
_cell_volume 1959.61(13)
_computing_cell_refinement 'APEX2 v2010.7-0 (Bruker AXS)'
_computing_data_collection 'Bruker Instrument Service v2010.7.0.0'
_computing_data_reduction 'SAINT V7.68A (Bruker AXS, 2009)'
_computing_molecular_graphics 'Olex2 (Dolomanov et al., 2009)'
_computing_publication_material 'Olex2 (Dolomanov et al., 2009)'
_computing_structure_refinement 'SHELXL-2018/3 (Sheldrick, 2018)'
_computing_structure_solution 'SHELXT 2014/4 (Sheldrick, 2014)'
_diffrn_ambient_temperature 173(2)
_diffrn_detector_area_resol_mean 95
_diffrn_measured_fraction_theta_full 0.997
_diffrn_measured_fraction_theta_max 0.997
_diffrn_measurement_device_type 'APEX2 (Bruker AXS)'
_diffrn_measurement_method '\f and \w scans'
_diffrn_radiation_type MoK\a
_diffrn_radiation_wavelength 0.71073
_diffrn_reflns_av_R_equivalents 0.0515
_diffrn_reflns_av_unetI/netI 0.0360
_diffrn_reflns_Laue_measured_fraction_full 0.997
_diffrn_reflns_Laue_measured_fraction_max 0.997
_diffrn_reflns_limit_h_max 13
_diffrn_reflns_limit_h_min -13
_diffrn_reflns_limit_k_max 17
_diffrn_reflns_limit_k_min -17
_diffrn_reflns_limit_l_max 20
_diffrn_reflns_limit_l_min -20
_diffrn_reflns_number 30913
_diffrn_reflns_point_group_measured_fraction_full 0.997
_diffrn_reflns_point_group_measured_fraction_max 0.997
_diffrn_reflns_theta_full 25.242
_diffrn_reflns_theta_max 28.285
_diffrn_reflns_theta_min 2.529
_exptl_absorpt_coefficient_mu 1.318
_exptl_absorpt_correction_T_max 0.942
_exptl_absorpt_correction_T_min 0.838
_exptl_absorpt_correction_type multi-scan
_exptl_absorpt_process_details 'SADABS V2008/1 (Bruker AXS)'
_exptl_crystal_colour yellow
_exptl_crystal_density_diffrn 1.566
_exptl_crystal_description needle
_exptl_crystal_F_000 950
_exptl_crystal_size_max 0.120
_exptl_crystal_size_mid 0.060
_exptl_crystal_size_min 0.030
_refine_diff_density_max 0.526
_refine_diff_density_min -0.960
_refine_diff_density_rms 0.085
_refine_ls_extinction_method none
_refine_ls_goodness_of_fit_ref 1.073
_refine_ls_hydrogen_treatment constr
_refine_ls_matrix_type full
_refine_ls_number_parameters 277
_refine_ls_number_reflns 4859
_refine_ls_number_restraints 0
_refine_ls_restrained_S_all 1.073
_refine_ls_R_factor_all 0.0684
_refine_ls_R_factor_gt 0.0433
_refine_ls_shift/su_max 0.000
_refine_ls_shift/su_mean 0.000
_refine_ls_structure_factor_coef Fsqd
_refine_ls_weighting_details 'w=1/[\s^2^(Fo^2^)+(0.0590P)^2^+1.8223P] where P=(Fo^2^+2Fc^2^)/3'
_refine_ls_weighting_scheme calc
_refine_ls_wR_factor_gt 0.1092
_refine_ls_wR_factor_ref 0.1305
_reflns_Friedel_coverage 0.000
_reflns_number_gt 3537
_reflns_number_total 4859
_reflns_threshold_expression 'I > 2\s(I)'
_cod_data_source_file d0dt00915f2.cif
_cod_data_source_block 2
_cod_depositor_comments 'Adding full bibliography for 7704022--7704023.cif.'
_cod_original_sg_symbol_H-M 'P 21/n'
_cod_database_code 7704023
_shelx_shelxl_version_number 2018/3
_shelx_space_group_comment
;
The symmetry employed for this shelxl refinement is uniquely defined
by the following loop, which should always be used as a source of
symmetry information in preference to the above space-group names.
They are only intended as comments.
;
_shelx_estimated_absorpt_t_min 0.858
_shelx_estimated_absorpt_t_max 0.962

loop_
_space_group_symop_operation_xyz
'x, y, z'
'-x+1/2, y+1/2, -z+1/2'
'-x, -y, -z'
'x-1/2, -y-1/2, z-1/2'

loop_
_atom_site_label
_atom_site_type_symbol
_atom_site_fract_x
_atom_site_fract_y
_atom_site_fract_z
_atom_site_U_iso_or_equiv
_atom_site_adp_type
_atom_site_occupancy
_atom_site_site_symmetry_order
_atom_site_calc_flag
_atom_site_refinement_flags_posn
_atom_site_refinement_flags_adp
_atom_site_refinement_flags_occupancy
_atom_site_disorder_assembly
_atom_site_disorder_group
Cu1 Cu 0.500000 0.500000 0.000000 0.02379(13) Uani 1 2 d S . P . .
Fe1 Fe 0.36323(4) 0.00484(3) -0.29110(3) 0.02474(12) Uani 1 1 d . . . . .
O1 O 0.4315(2) 0.57553(14) 0.09377(12) 0.0299(4) Uani 1 1 d . . . . .
N1 N 0.4263(2) 0.37054(17) 0.04913(14) 0.0240(5) Uani 1 1 d . . . . .
C1 C 0.3898(3) 0.3609(2) 0.12962(18) 0.0252(5) Uani 1 1 d . . . . .
H1 H 0.360081 0.294459 0.145991 0.030 Uiso 1 1 calc R U . . .
C2 C 0.3898(3) 0.4395(2) 0.19579(18) 0.0247(5) Uani 1 1 d . . . . .
C3 C 0.3704(3) 0.4119(2) 0.28699(18) 0.0253(5) Uani 1 1 d . . . . .
C4 C 0.3633(3) 0.3095(2) 0.31780(18) 0.0274(6) Uani 1 1 d . . . . .
H4 H 0.366687 0.254456 0.276641 0.033 Uiso 1 1 calc R U . . .
C5 C 0.3518(3) 0.2868(2) 0.40556(19) 0.0323(6) Uani 1 1 d . . . . .
H5 H 0.346958 0.216859 0.423893 0.039 Uiso 1 1 calc R U . . .
C6 C 0.3471(3) 0.3666(2) 0.4685(2) 0.0331(6) Uani 1 1 d . . . . .
H6 H 0.341816 0.351384 0.529430 0.040 Uiso 1 1 calc R U . . .
C7 C 0.3504(3) 0.4665(2) 0.4397(2) 0.0333(6) Uani 1 1 d . . . . .
H7 H 0.345372 0.520737 0.481528 0.040 Uiso 1 1 calc R U . . .
C8 C 0.3609(3) 0.4916(2) 0.3504(2) 0.0274(6) Uani 1 1 d . . . . .
C9 C 0.3678(3) 0.5964(2) 0.3219(2) 0.0308(6) Uani 1 1 d . . . . .
H9 H 0.358903 0.649932 0.363865 0.037 Uiso 1 1 calc R U . . .
C10 C 0.3864(3) 0.6222(2) 0.23714(19) 0.0298(6) Uani 1 1 d . . . . .
H10 H 0.388364 0.692900 0.220816 0.036 Uiso 1 1 calc R U . . .
C11 C 0.4034(3) 0.5439(2) 0.17118(18) 0.0259(5) Uani 1 1 d . . . . .
C12 C 0.4025(3) 0.27994(19) -0.00444(16) 0.0228(5) Uani 1 1 d . . . . .
C13 C 0.2718(3) 0.2528(2) -0.03456(17) 0.0244(5) Uani 1 1 d . . . . .
H13 H 0.198515 0.294548 -0.020136 0.029 Uiso 1 1 calc R U . . .
C14 C 0.2492(3) 0.16512(19) -0.08532(16) 0.0226(5) Uani 1 1 d . . . . .
H14 H 0.160348 0.148217 -0.107018 0.027 Uiso 1 1 calc R U . . .
C15 C 0.3552(3) 0.1008(2) -0.10527(16) 0.0223(5) Uani 1 1 d . . . . .
C16 C 0.4851(3) 0.1290(2) -0.07368(19) 0.0314(6) Uani 1 1 d . . . . .
H16 H 0.558359 0.086052 -0.086002 0.038 Uiso 1 1 calc R U . . .
C17 C 0.5089(3) 0.2182(2) -0.0249(2) 0.0319(6) Uani 1 1 d . . . . .
H17 H 0.598044 0.236988 -0.005356 0.038 Uiso 1 1 calc R U . . .
C18 C 0.3313(3) 0.00789(19) -0.16014(18) 0.0232(5) Uani 1 1 d . . . . .
C19 C 0.2101(3) -0.0170(2) -0.21172(18) 0.0264(6) Uani 1 1 d . . . . .
H19 H 0.128847 0.021103 -0.213013 0.032 Uiso 1 1 calc R U . . .
C20 C 0.2315(3) -0.1078(2) -0.26059(19) 0.0289(6) Uani 1 1 d . . . . .
H20 H 0.167541 -0.140659 -0.300726 0.035 Uiso 1 1 calc R U . . .
C21 C 0.3648(3) -0.1413(2) -0.2393(2) 0.0335(6) Uani 1 1 d . . . . .
H21 H 0.405343 -0.200821 -0.262209 0.040 Uiso 1 1 calc R U . . .
C22 C 0.4276(3) -0.0702(2) -0.17747(18) 0.0297(6) Uani 1 1 d . . . . .
H22 H 0.517360 -0.073860 -0.152239 0.036 Uiso 1 1 calc R U . . .
C23 C 0.5214(3) 0.0896(3) -0.3297(2) 0.0503(9) Uani 1 1 d . . . . .
H23 H 0.606164 0.097617 -0.297772 0.060 Uiso 1 1 calc R U . . .
C24 C 0.4096(4) 0.1532(3) -0.3240(2) 0.0442(8) Uani 1 1 d . . . . .
H24 H 0.405407 0.211806 -0.286738 0.053 Uiso 1 1 calc R U . . .
C25 C 0.3048(3) 0.1168(2) -0.3819(2) 0.0401(7) Uani 1 1 d . . . . .
H25 H 0.218198 0.146783 -0.390779 0.048 Uiso 1 1 calc R U . . .
C26 C 0.3486(4) 0.0290(3) -0.4245(2) 0.0435(8) Uani 1 1 d . . . . .
H26 H 0.297148 -0.011065 -0.467074 0.052 Uiso 1 1 calc R U . . .
C27 C 0.4844(4) 0.0100(3) -0.3928(3) 0.0529(10) Uani 1 1 d . . . . .
H27 H 0.539722 -0.044920 -0.410089 0.063 Uiso 1 1 calc R U . . .

loop_
_atom_site_aniso_label
_atom_site_aniso_U_11
_atom_site_aniso_U_22
_atom_site_aniso_U_33
_atom_site_aniso_U_23
_atom_site_aniso_U_13
_atom_site_aniso_U_12
Cu1 0.0284(3) 0.0212(2) 0.0215(2) -0.00108(16) -0.00019(18) -0.00142(17)
Fe1 0.0225(2) 0.0282(2) 0.0233(2) -0.00613(15) 0.00085(15) -0.00032(14)
O1 0.0394(12) 0.0234(10) 0.0268(10) -0.0004(8) 0.0020(8) 0.0018(8)
N1 0.0290(12) 0.0223(11) 0.0203(11) -0.0019(8) -0.0008(9) -0.0022(9)
C1 0.0238(13) 0.0226(13) 0.0286(14) -0.0030(10) -0.0011(10) 0.0001(10)
C2 0.0200(13) 0.0270(14) 0.0266(14) -0.0052(10) -0.0022(10) 0.0002(10)
C3 0.0182(13) 0.0265(13) 0.0309(14) -0.0047(11) 0.0005(10) -0.0015(10)
C4 0.0290(14) 0.0279(14) 0.0253(14) -0.0059(10) 0.0017(11) -0.0015(10)
C5 0.0317(15) 0.0293(15) 0.0365(16) -0.0023(12) 0.0067(12) -0.0054(12)
C6 0.0309(15) 0.0405(17) 0.0284(15) -0.0050(12) 0.0064(11) -0.0042(12)
C7 0.0306(16) 0.0340(15) 0.0359(17) -0.0121(12) 0.0064(12) -0.0048(12)
C8 0.0200(13) 0.0317(15) 0.0307(15) -0.0088(11) 0.0025(10) -0.0019(10)
C9 0.0281(15) 0.0267(14) 0.0376(16) -0.0099(12) 0.0029(11) 0.0025(11)
C10 0.0311(15) 0.0226(13) 0.0354(16) -0.0052(11) 0.0008(11) 0.0032(11)
C11 0.0240(13) 0.0245(13) 0.0291(14) -0.0025(11) 0.0009(10) 0.0006(10)
C12 0.0304(14) 0.0182(12) 0.0193(12) -0.0002(9) -0.0011(10) -0.0003(10)
C13 0.0296(14) 0.0225(13) 0.0214(13) 0.0015(10) 0.0036(10) 0.0007(10)
C14 0.0249(13) 0.0226(12) 0.0201(12) 0.0013(9) 0.0002(9) -0.0026(10)
C15 0.0278(13) 0.0217(12) 0.0170(12) 0.0004(9) -0.0001(9) -0.0021(10)
C16 0.0283(15) 0.0293(15) 0.0357(16) -0.0089(12) -0.0032(11) 0.0038(11)
C17 0.0301(15) 0.0285(15) 0.0361(15) -0.0080(12) -0.0048(12) -0.0009(11)
C18 0.0256(14) 0.0221(13) 0.0215(13) -0.0028(9) 0.0002(10) -0.0012(10)
C19 0.0236(14) 0.0288(14) 0.0266(14) -0.0049(10) 0.0020(10) -0.0032(10)
C20 0.0290(15) 0.0251(14) 0.0323(15) -0.0065(11) 0.0009(11) -0.0053(11)
C21 0.0371(17) 0.0263(15) 0.0368(16) -0.0075(12) 0.0004(12) 0.0031(12)
C22 0.0301(15) 0.0276(14) 0.0303(15) -0.0050(11) -0.0056(11) 0.0052(11)
C23 0.0308(18) 0.084(3) 0.0360(18) 0.0093(18) 0.0001(13) -0.0160(17)
C24 0.059(2) 0.0387(18) 0.0361(18) -0.0055(14) 0.0092(15) -0.0203(16)
C25 0.0353(17) 0.0381(17) 0.0471(19) 0.0085(14) 0.0052(14) -0.0022(13)
C26 0.059(2) 0.0462(19) 0.0251(16) -0.0007(13) -0.0013(14) -0.0080(16)
C27 0.054(2) 0.064(3) 0.043(2) 0.0097(17) 0.0247(18) 0.0206(18)

loop_
_atom_type_symbol
_atom_type_description
_atom_type_scat_dispersion_real
_atom_type_scat_dispersion_imag
_atom_type_scat_source
C C 0.0033 0.0016 'International Tables Vol C Tables 4.2.6.8 and 6.1.1.4'
H H 0.0000 0.0000 'International Tables Vol C Tables 4.2.6.8 and 6.1.1.4'
Cu Cu 0.3201 1.2651 'International Tables Vol C Tables 4.2.6.8 and 6.1.1.4'
Fe Fe 0.3463 0.8444 'International Tables Vol C Tables 4.2.6.8 and 6.1.1.4'
N N 0.0061 0.0033 'International Tables Vol C Tables 4.2.6.8 and 6.1.1.4'
O O 0.0106 0.0060 'International Tables Vol C Tables 4.2.6.8 and 6.1.1.4'

loop_
_geom_angle_atom_site_label_1
_geom_angle_atom_site_label_2
_geom_angle_atom_site_label_3
_geom_angle
_geom_angle_site_symmetry_1
_geom_angle_site_symmetry_3
_geom_angle_publ_flag
O1 Cu1 O1 180.0 . 3_665 ?
O1 Cu1 N1 89.41(8) . . ?
O1 Cu1 N1 90.59(8) 3_665 . ?
O1 Cu1 N1 90.59(8) . 3_665 ?
O1 Cu1 N1 89.41(8) 3_665 3_665 ?
N1 Cu1 N1 180.0 . 3_665 ?
C27 Fe1 C18 152.34(15) . . ?
C27 Fe1 C19 165.98(15) . . ?
C18 Fe1 C19 41.08(11) . . ?
C27 Fe1 C22 119.18(14) . . ?
C18 Fe1 C22 41.24(10) . . ?
C19 Fe1 C22 68.82(12) . . ?
C27 Fe1 C26 41.04(16) . . ?
C18 Fe1 C26 163.55(13) . . ?
C19 Fe1 C26 127.28(13) . . ?
C22 Fe1 C26 154.77(13) . . ?
C27 Fe1 C20 128.80(15) . . ?
C18 Fe1 C20 69.01(11) . . ?
C19 Fe1 C20 40.62(10) . . ?
C22 Fe1 C20 68.67(11) . . ?
C26 Fe1 C20 109.56(13) . . ?
C27 Fe1 C23 41.24(16) . . ?
C18 Fe1 C23 116.72(13) . . ?
C19 Fe1 C23 150.99(14) . . ?
C22 Fe1 C23 107.18(13) . . ?
C26 Fe1 C23 68.51(14) . . ?
C20 Fe1 C23 166.82(15) . . ?
C27 Fe1 C24 68.02(15) . . ?
C18 Fe1 C24 105.94(12) . . ?
C19 Fe1 C24 117.91(13) . . ?
C22 Fe1 C24 126.18(13) . . ?
C26 Fe1 C24 67.36(14) . . ?
C20 Fe1 C24 152.59(13) . . ?
C23 Fe1 C24 39.88(15) . . ?
C27 Fe1 C21 109.46(14) . . ?
C18 Fe1 C21 68.97(11) . . ?
C19 Fe1 C21 68.27(11) . . ?
C22 Fe1 C21 40.82(11) . . ?
C26 Fe1 C21 121.31(13) . . ?
C20 Fe1 C21 40.47(11) . . ?
C23 Fe1 C21 128.44(14) . . ?
C24 Fe1 C21 164.85(13) . . ?
C27 Fe1 C25 67.94(14) . . ?
C18 Fe1 C25 125.63(12) . . ?
C19 Fe1 C25 107.77(12) . . ?
C22 Fe1 C25 163.41(12) . . ?
C26 Fe1 C25 39.81(14) . . ?
C20 Fe1 C25 120.04(12) . . ?
C23 Fe1 C25 67.45(14) . . ?
C24 Fe1 C25 39.83(13) . . ?
C21 Fe1 C25 154.53(13) . . ?
C11 O1 Cu1 129.17(18) . . ?
C1 N1 C12 113.8(2) . . ?
C1 N1 Cu1 124.42(18) . . ?
C12 N1 Cu1 121.68(16) . . ?
N1 C1 C2 127.1(2) . . ?
C11 C2 C1 119.5(2) . . ?
C11 C2 C3 120.6(2) . . ?
C1 C2 C3 119.9(2) . . ?
C4 C3 C8 116.9(2) . . ?
C4 C3 C2 124.0(2) . . ?
C8 C3 C2 119.0(2) . . ?
C5 C4 C3 122.1(3) . . ?
C4 C5 C6 120.4(3) . . ?
C7 C6 C5 118.4(3) . . ?
C6 C7 C8 122.2(3) . . ?
C7 C8 C3 119.9(3) . . ?
C7 C8 C9 121.4(3) . . ?
C3 C8 C9 118.7(3) . . ?
C10 C9 C8 122.3(3) . . ?
C9 C10 C11 121.0(3) . . ?
O1 C11 C2 125.1(2) . . ?
O1 C11 C10 116.8(2) . . ?
C2 C11 C10 118.1(2) . . ?
C17 C12 C13 119.8(2) . . ?
C17 C12 N1 120.1(2) . . ?
C13 C12 N1 120.1(2) . . ?
C14 C13 C12 120.0(2) . . ?
C13 C14 C15 121.0(2) . . ?
C16 C15 C14 118.0(2) . . ?
C16 C15 C18 120.9(2) . . ?
C14 C15 C18 121.0(2) . . ?
C17 C16 C15 121.3(3) . . ?
C16 C17 C12 119.9(3) . . ?
C19 C18 C22 107.1(2) . . ?
C19 C18 C15 126.1(2) . . ?
C22 C18 C15 126.6(2) . . ?
C19 C18 Fe1 69.54(15) . . ?
C22 C18 Fe1 69.57(16) . . ?
C15 C18 Fe1 122.42(18) . . ?
C20 C19 C18 108.6(2) . . ?
C20 C19 Fe1 69.91(16) . . ?
C18 C19 Fe1 69.38(16) . . ?
C21 C20 C19 108.2(2) . . ?
C21 C20 Fe1 70.03(17) . . ?
C19 C20 Fe1 69.48(15) . . ?
C20 C21 C22 108.3(2) . . ?
C20 C21 Fe1 69.50(17) . . ?
C22 C21 Fe1 69.23(16) . . ?
C21 C22 C18 107.9(2) . . ?
C21 C22 Fe1 69.95(17) . . ?
C18 C22 Fe1 69.19(15) . . ?
C24 C23 C27 107.3(3) . . ?
C24 C23 Fe1 70.08(19) . . ?
C27 C23 Fe1 68.8(2) . . ?
C23 C24 C25 109.2(3) . . ?
C23 C24 Fe1 70.0(2) . . ?
C25 C24 Fe1 70.33(18) . . ?
C26 C25 C24 108.6(3) . . ?
C26 C25 Fe1 69.56(19) . . ?
C24 C25 Fe1 69.84(19) . . ?
C25 C26 C27 108.0(3) . . ?
C25 C26 Fe1 70.63(19) . . ?
C27 C26 Fe1 69.17(19) . . ?
C26 C27 C23 106.9(3) . . ?
C26 C27 Fe1 69.8(2) . . ?
C23 C27 Fe1 69.94(19) . . ?

loop_
_geom_bond_atom_site_label_1
_geom_bond_atom_site_label_2
_geom_bond_distance
_geom_bond_site_symmetry_2
_geom_bond_publ_flag
Cu1 O1 1.8960(19) . ?
Cu1 O1 1.8961(19) 3_665 ?
Cu1 N1 1.999(2) . ?
Cu1 N1 1.999(2) 3_665 ?
Fe1 C27 2.032(4) . ?
Fe1 C18 2.035(3) . ?
Fe1 C19 2.037(3) . ?
Fe1 C22 2.040(3) . ?
Fe1 C26 2.040(3) . ?
Fe1 C20 2.043(3) . ?
Fe1 C23 2.047(3) . ?
Fe1 C24 2.048(3) . ?
Fe1 C21 2.050(3) . ?
Fe1 C25 2.054(3) . ?
O1 C11 1.294(3) . ?
N1 C1 1.306(3) . ?
N1 C12 1.437(3) . ?
C1 C2 1.429(4) . ?
C2 C11 1.413(4) . ?
C2 C3 1.455(4) . ?
C3 C4 1.410(4) . ?
C3 C8 1.420(4) . ?
C4 C5 1.376(4) . ?
C5 C6 1.411(4) . ?
C6 C7 1.367(4) . ?
C7 C8 1.404(4) . ?
C8 C9 1.428(4) . ?
C9 C10 1.354(4) . ?
C10 C11 1.444(4) . ?
C12 C17 1.385(4) . ?
C12 C13 1.397(4) . ?
C13 C14 1.381(4) . ?
C14 C15 1.399(4) . ?
C15 C16 1.399(4) . ?
C15 C18 1.473(3) . ?
C16 C17 1.383(4) . ?
C18 C19 1.429(4) . ?
C18 C22 1.435(4) . ?
C19 C20 1.416(4) . ?
C20 C21 1.415(4) . ?
C21 C22 1.426(4) . ?
C23 C24 1.396(5) . ?
C23 C27 1.437(6) . ?
C24 C25 1.397(5) . ?
C25 C26 1.394(5) . ?
C26 C27 1.428(6) . ?
